data_7203623
loop_
_publ_author_name
'Kalf, Irmgard'
'Braun, Michaela'
'Wang, Yutian'
'Englert, Ulli'

_publ_section_title
;
 Homo- and heterochiral coordination polymers of silver with
 diaminocyclohexane as bridging ligand: The effect of chirality on
 argentophilic interactions
;
_journal_issue 12
_journal_name_full CrystEngComm
_journal_page_first 916
_journal_paper_doi 10.1039/b612027j
_journal_volume 8
_journal_year 2006
_chemical_formula_moiety 'C6 H16 Ag N2 O, C2 H3 O2, H2 O'
_chemical_formula_sum 'C8 H21 Ag N2 O4'
_chemical_formula_weight 317.14
_chemical_name_common '(Ag(rac-chxn))COO\\times2 H2O'
_chemical_name_systematic
;
?
;
_space_group_IT_number 14
_symmetry_cell_setting monoclinic
_symmetry_space_group_name_Hall '-P 2ybc'
_symmetry_space_group_name_H-M 'P 1 21/c 1'
_atom_sites_solution_hydrogens geom
_atom_sites_solution_primary direct
_atom_sites_solution_secondary difmap
_audit_creation_method SHELXL-97
_cell_angle_alpha 90.00
_cell_angle_beta 106.477(6)
_cell_angle_gamma 90.00
_cell_formula_units_Z 4
_cell_length_a 10.394(4)
_cell_length_b 10.851(4)
_cell_length_c 11.268(4)
_cell_measurement_reflns_used 924
_cell_measurement_temperature 110(2)
_cell_measurement_theta_max 28.30
_cell_measurement_theta_min 2.66
_cell_volume 1218.7(8)
_computing_cell_refinement SMART
_computing_data_collection 'SMART (Bruker, 2001)'
_computing_data_reduction 'SAINT (Bruker, 1999)'
_computing_molecular_graphics 'PLATON (Spek, 1990)'
_computing_structure_refinement 'SHELXL-97 (Sheldrick, 1997)'
_computing_structure_solution 'SHELXS-97 (Sheldrick, 1990)'
_diffrn_ambient_temperature 110(2)
_diffrn_measured_fraction_theta_full .971
_diffrn_measured_fraction_theta_max .782
_diffrn_measurement_device_type 'CCD area detector'
_diffrn_measurement_method 'omega scans'
_diffrn_radiation_monochromator graphite
_diffrn_radiation_source 'fine-focus sealed tube'
_diffrn_radiation_type MoK\a
_diffrn_radiation_wavelength 0.71073
_diffrn_reflns_av_R_equivalents 0.0257
_diffrn_reflns_av_sigmaI/netI 0.0253
_diffrn_reflns_limit_h_max 10
_diffrn_reflns_limit_h_min -15
_diffrn_reflns_limit_k_max 14
_diffrn_reflns_limit_k_min -14
_diffrn_reflns_limit_l_max 13
_diffrn_reflns_limit_l_min -13
_diffrn_reflns_number 11290
_diffrn_reflns_theta_full 27.50
_diffrn_reflns_theta_max 30.95
_diffrn_reflns_theta_min 2.66
_exptl_absorpt_coefficient_mu 1.652
_exptl_absorpt_correction_T_max 0.88
_exptl_absorpt_correction_T_min 0.47
_exptl_absorpt_correction_type multi-scan
_exptl_absorpt_process_details 'SADABS (1996)'
_exptl_crystal_colour colourless
_exptl_crystal_density_diffrn 1.729
_exptl_crystal_density_method 'not measured'
_exptl_crystal_description 'triangular plate'
_exptl_crystal_F_000 648
_exptl_crystal_size_max 0.55
_exptl_crystal_size_mid 0.25
_exptl_crystal_size_min 0.08
_refine_diff_density_max 1.930
_refine_diff_density_min -.566
_refine_diff_density_rms .113
_refine_ls_extinction_method none
_refine_ls_goodness_of_fit_ref 1.085
_refine_ls_hydrogen_treatment mixed
_refine_ls_matrix_type full
_refine_ls_number_parameters 153
_refine_ls_number_reflns 3030
_refine_ls_number_restraints 0
_refine_ls_restrained_S_all 1.085
_refine_ls_R_factor_all 0.0329
_refine_ls_R_factor_gt 0.0290
_refine_ls_shift/su_max 0.000
_refine_ls_shift/su_mean 0.000
_refine_ls_structure_factor_coef Fsqd
_refine_ls_weighting_details 'calc w=1/[\s^2^(Fo^2^)+(0.0420P)^2^+1.0000P] where P=(Fo^2^+2Fc^2^)/3'
_refine_ls_weighting_scheme calc
_refine_ls_wR_factor_gt 0.0737
_refine_ls_wR_factor_ref 0.0760
_reflns_number_gt 2739
_reflns_number_total 3030
_reflns_threshold_expression >2sigma(I)
_cod_data_source_file b612027j.txt
_cod_data_source_block 2
_cod_depositor_comments
;
The following automatic conversions were performed:
'_symmetry_cell_setting' value 'Monoclinic' changed to 'monoclinic'
according to '/home/saulius/struct/CIF-dictionaries/cif_core.dic'
dictionary named 'cif_core.dic' version 2.4.1 from 2010-06-29.

Automatic conversion script
Id: cif_fix_enum 1527 2010-12-29 10:47:43Z saulius 
;
_cod_original_sg_symbol_H-M 'P21/c '
_cod_database_code 7203623

loop_
_symmetry_equiv_pos_as_xyz
'x, y, z'
'-x, y+1/2, -z+1/2'
'-x, -y, -z'
'x, -y-1/2, z-1/2'

loop_
_atom_site_label
_atom_site_type_symbol
_atom_site_fract_x
_atom_site_fract_y
_atom_site_fract_z
_atom_site_U_iso_or_equiv
_atom_site_adp_type
_atom_site_occupancy
_atom_site_symmetry_multiplicity
_atom_site_calc_flag
_atom_site_refinement_flags
_atom_site_disorder_assembly
_atom_site_disorder_group
Ag Ag 0.389886(17) 0.132148(16) 0.174320(17) 0.01904(8) Uani 1 1 d . . .
N1 N 0.3731(2) 0.11257(18) 0.3780(2) 0.0185(4) Uani 1 1 d . . .
H1A H 0.3691 0.0299 0.3947 0.022 Uiso 1 1 calc R . .
H1B H 0.4510 0.1427 0.4312 0.022 Uiso 1 1 calc R . .
N2 N 0.3653(2) 0.37431(17) 0.4596(2) 0.0175(4) Uani 1 1 d . . .
H2A H 0.3569 0.4559 0.4366 0.021 Uiso 1 1 calc R . .
H2B H 0.4449 0.3471 0.4484 0.021 Uiso 1 1 calc R . .
C1 C 0.2645(2) 0.1710(2) 0.4058(2) 0.0163(4) Uani 1 1 d . . .
H1 H 0.2694 0.1600 0.4951 0.020 Uiso 1 1 calc R . .
C2 C 0.2581(2) 0.3079(2) 0.3715(2) 0.0149(4) Uani 1 1 d . . .
H2 H 0.2638 0.3194 0.2851 0.018 Uiso 1 1 calc R . .
C3 C 0.1395(2) 0.3651(2) 0.3875(3) 0.0209(5) Uani 1 1 d . . .
H3A H 0.1364 0.4534 0.3646 0.025 Uiso 1 1 calc R . .
H3B H 0.1377 0.3584 0.4746 0.025 Uiso 1 1 calc R . .
C4 C 0.0244(2) 0.2976(3) 0.3041(3) 0.0254(5) Uani 1 1 d . . .
H4A H 0.0283 0.3037 0.2175 0.030 Uiso 1 1 calc R . .
H4B H -0.0611 0.3346 0.3088 0.030 Uiso 1 1 calc R . .
C5 C 0.0306(3) 0.1623(3) 0.3432(3) 0.0263(6) Uani 1 1 d . . .
H5A H 0.0328 0.1569 0.4315 0.032 Uiso 1 1 calc R . .
H5B H -0.0508 0.1190 0.2937 0.032 Uiso 1 1 calc R . .
C6 C 0.1482(3) 0.1031(2) 0.3255(3) 0.0229(5) Uani 1 1 d . . .
H6A H 0.1480 0.1082 0.2377 0.028 Uiso 1 1 calc R . .
H6B H 0.1513 0.0153 0.3498 0.028 Uiso 1 1 calc R . .
O1 O 0.6609(2) 0.13701(16) 0.1138(2) 0.0260(4) Uani 1 1 d . . .
O2 O 0.64126(17) 0.33274(16) 0.05117(17) 0.0209(4) Uani 1 1 d . . .
C7 C 0.6888(2) 0.2267(2) 0.0532(2) 0.0173(4) Uani 1 1 d . . .
C8 C 0.7831(3) 0.2072(3) -0.0227(3) 0.0261(5) Uani 1 1 d . . .
H8A H 0.8573 0.1544 0.0226 0.039 Uiso 1 1 calc R . .
H8B H 0.8187 0.2869 -0.0396 0.039 Uiso 1 1 calc R . .
H8C H 0.7356 0.1676 -0.1010 0.039 Uiso 1 1 calc R . .
O3 O 0.3402(2) 0.52086(18) 0.1578(2) 0.0285(4) Uani 1 1 d . . .
O4 O 0.5142(2) 0.3408(2) 0.2508(2) 0.0238(4) Uani 1 1 d . . .
H3C H 0.342(4) 0.556(3) 0.099(3) 0.032(10) Uiso 1 1 d . . .
H4C H 0.548(4) 0.329(4) 0.194(4) 0.040(10) Uiso 1 1 d . . .
H4D H 0.478(4) 0.394(3) 0.229(3) 0.031(11) Uiso 1 1 d . . .
H3D H 0.334(4) 0.560(3) 0.223(3) 0.036(9) Uiso 1 1 d . . .

loop_
_atom_site_aniso_label
_atom_site_aniso_U_11
_atom_site_aniso_U_22
_atom_site_aniso_U_33
_atom_site_aniso_U_23
_atom_site_aniso_U_13
_atom_site_aniso_U_12
Ag 0.01695(10) 0.01838(11) 0.02181(13) 0.00003(6) 0.00554(8) 0.00324(6)
N1 0.0157(9) 0.0139(9) 0.0257(11) -0.0006(8) 0.0056(8) 0.0033(7)
N2 0.0132(9) 0.0140(9) 0.0266(12) -0.0001(7) 0.0080(8) -0.0008(7)
C1 0.0156(10) 0.0129(10) 0.0211(12) 0.0009(9) 0.0063(9) 0.0004(8)
C2 0.0141(10) 0.0136(10) 0.0183(11) 0.0014(8) 0.0065(8) 0.0009(8)
C3 0.0159(11) 0.0178(11) 0.0300(14) 0.0000(9) 0.0079(10) 0.0023(8)
C4 0.0133(10) 0.0295(13) 0.0320(15) 0.0016(11) 0.0040(10) 0.0019(9)
C5 0.0149(11) 0.0287(13) 0.0351(15) -0.0028(11) 0.0070(10) -0.0051(10)
C6 0.0177(11) 0.0208(11) 0.0301(14) -0.0050(10) 0.0064(10) -0.0037(9)
O1 0.0342(11) 0.0150(8) 0.0329(11) 0.0037(7) 0.0162(9) -0.0007(7)
O2 0.0192(8) 0.0167(8) 0.0295(10) 0.0011(7) 0.0113(7) 0.0014(6)
C7 0.0163(10) 0.0164(10) 0.0190(12) -0.0002(9) 0.0048(8) -0.0007(8)
C8 0.0188(11) 0.0281(13) 0.0334(15) 0.0040(11) 0.0107(10) 0.0053(10)
O3 0.0439(12) 0.0194(9) 0.0279(11) 0.0037(9) 0.0194(9) 0.0070(8)
O4 0.0170(8) 0.0261(10) 0.0309(11) 0.0028(9) 0.0113(8) 0.0003(8)

loop_
_atom_type_symbol
_atom_type_description
_atom_type_scat_dispersion_real
_atom_type_scat_dispersion_imag
_atom_type_scat_source
C C .0033 .0016 'International Tables Vol C Tables 4.2.6.8 and 6.1.1.4'
H H .0000 .0000 'International Tables Vol C Tables 4.2.6.8 and 6.1.1.4'
Ag Ag -.8971 1.1015 'International Tables Vol C Tables 4.2.6.8 and 6.1.1.4'
N N .0061 .0033 'International Tables Vol C Tables 4.2.6.8 and 6.1.1.4'
O O .0106 .0060 'International Tables Vol C Tables 4.2.6.8 and 6.1.1.4'

loop_
_geom_angle_atom_site_label_1
_geom_angle_atom_site_label_2
_geom_angle_atom_site_label_3
_geom_angle
_geom_angle_site_symmetry_1
_geom_angle_site_symmetry_3
_geom_angle_publ_flag
N1 Ag N2 167.85(7) . 4_565 ?
C1 N1 Ag 117.52(15) . . ?
C1 N1 H1A 107.9 . . ?
Ag N1 H1A 107.9 . . ?
C1 N1 H1B 107.9 . . ?
Ag N1 H1B 107.9 . . ?
H1A N1 H1B 107.2 . . ?
C2 N2 Ag 121.57(15) . 4_566 ?
C2 N2 H2A 106.9 . . ?
Ag N2 H2A 106.9 4_566 . ?
C2 N2 H2B 106.9 . . ?
Ag N2 H2B 106.9 4_566 . ?
H2A N2 H2B 106.7 . . ?
N1 C1 C6 101.9(2) . . ?
N1 C1 C2 111.15(19) . . ?
C6 C1 C2 111.0(2) . . ?
N1 C1 H1 110.8 . . ?
C6 C1 H1 110.8 . . ?
C2 C1 H1 110.8 . . ?
C3 C2 N2 102.62(19) . . ?
C3 C2 C1 111.4(2) . . ?
N2 C2 C1 109.77(19) . . ?
C3 C2 H2 110.9 . . ?
N2 C2 H2 110.9 . . ?
C1 C2 H2 110.9 . . ?
C2 C3 C4 105.8(2) . . ?
C2 C3 H3A 110.6 . . ?
C4 C3 H3A 110.6 . . ?
C2 C3 H3B 110.6 . . ?
C4 C3 H3B 110.6 . . ?
H3A C3 H3B 108.7 . . ?
C3 C4 C5 109.3(2) . . ?
C3 C4 H4A 109.8 . . ?
C5 C4 H4A 109.8 . . ?
C3 C4 H4B 109.8 . . ?
C5 C4 H4B 109.8 . . ?
H4A C4 H4B 108.3 . . ?
C6 C5 C4 110.8(2) . . ?
C6 C5 H5A 109.5 . . ?
C4 C5 H5A 109.5 . . ?
C6 C5 H5B 109.5 . . ?
C4 C5 H5B 109.5 . . ?
H5A C5 H5B 108.1 . . ?
C5 C6 C1 105.6(2) . . ?
C5 C6 H6A 110.6 . . ?
C1 C6 H6A 110.6 . . ?
C5 C6 H6B 110.6 . . ?
C1 C6 H6B 110.6 . . ?
H6A C6 H6B 108.7 . . ?
O2 C7 O1 124.5(2) . . ?
O2 C7 C8 116.2(2) . . ?
O1 C7 C8 119.3(2) . . ?
C7 C8 H8A 109.5 . . ?
C7 C8 H8B 109.5 . . ?
H8A C8 H8B 109.5 . . ?
C7 C8 H8C 109.5 . . ?
H8A C8 H8C 109.5 . . ?
H8B C8 H8C 109.5 . . ?
H3C O3 H3D 121(4) . . ?
H4C O4 H4D 100(4) . . ?

loop_
_geom_bond_atom_site_label_1
_geom_bond_atom_site_label_2
_geom_bond_distance
_geom_bond_site_symmetry_2
_geom_bond_publ_flag
Ag N1 2.360(2) . ?
Ag N2 2.361(2) 4_565 ?
N1 C1 1.406(3) . ?
N1 H1A 0.9200 . ?
N1 H1B 0.9200 . ?
N2 C2 1.456(3) . ?
N2 Ag 2.361(2) 4_566 ?
N2 H2A 0.9200 . ?
N2 H2B 0.9200 . ?
C1 C6 1.484(3) . ?
C1 C2 1.532(3) . ?
C1 H1 1.0000 . ?
C2 C3 1.437(3) . ?
C2 H2 1.0000 . ?
C3 C4 1.488(4) . ?
C3 H3A 0.9900 . ?
C3 H3B 0.9900 . ?
C4 C5 1.529(4) . ?
C4 H4A 0.9900 . ?
C4 H4B 0.9900 . ?
C5 C6 1.443(4) . ?
C5 H5A 0.9900 . ?
C5 H5B 0.9900 . ?
C6 H6A 0.9900 . ?
C6 H6B 0.9900 . ?
O1 C7 1.269(3) . ?
O2 C7 1.250(3) . ?
C7 C8 1.488(3) . ?
C8 H8A 0.9800 . ?
C8 H8B 0.9800 . ?
C8 H8C 0.9800 . ?
O3 H3C 0.77(4) . ?
O3 H3D 0.86(4) . ?
O4 H4C 0.82(4) . ?
O4 H4D 0.69(4) . ?

loop_
_geom_torsion_atom_site_label_1
_geom_torsion_atom_site_label_2
_geom_torsion_atom_site_label_3
_geom_torsion_atom_site_label_4
_geom_torsion
_geom_torsion_site_symmetry_1
_geom_torsion_site_symmetry_2
_geom_torsion_site_symmetry_3
_geom_torsion_site_symmetry_4
_geom_torsion_publ_flag
N2 Ag N1 C1 -68.1(4) 4_565 . . . ?
Ag N1 C1 C6 64.6(2) . . . . ?
Ag N1 C1 C2 -53.7(2) . . . . ?
Ag N2 C2 C3 62.6(2) 4_566 . . . ?
Ag N2 C2 C1 -55.9(2) 4_566 . . . ?
N1 C1 C2 C3 173.9(2) . . . . ?
C6 C1 C2 C3 61.2(3) . . . . ?
N1 C1 C2 N2 -73.2(3) . . . . ?
C6 C1 C2 N2 174.2(2) . . . . ?
N2 C2 C3 C4 -177.3(2) . . . . ?
C1 C2 C3 C4 -60.0(3) . . . . ?
C2 C3 C4 C5 61.3(3) . . . . ?
C3 C4 C5 C6 -65.1(3) . . . . ?
C4 C5 C6 C1 61.0(3) . . . . ?
N1 C1 C6 C5 -176.9(2) . . . . ?
C2 C1 C6 C5 -58.4(3) . . . . ?
